data_4326033
loop_
_publ_author_name
'Tom\'as Romero'
'Ra\'ul A. Orenes'
'Arturo Espinosa'
'Alberto T\'arraga'
'Pedro Molina'

_publ_section_title
;
 Synthesis, Structural Charaterization, and Electrochemical and Optical
 Properties of Ferrocene-Triazole-Pyridine Triads
;
_journal_name_full 'Inorganic Chemistry'
_journal_page_first 8214
_journal_page_last 8224
_journal_paper_doi 10.1021/ic200745q
_journal_volume 50
_journal_year 2011
_chemical_formula_sum 'C24 H18 Fe N8'
_chemical_formula_weight 474.31
_chemical_name_systematic
; 
 ? 
;
_space_group_IT_number 14
_symmetry_cell_setting monoclinic
_symmetry_space_group_name_Hall '-P 2yn'
_symmetry_space_group_name_H-M 'P 1 21/n 1'
_atom_sites_solution_hydrogens geom
_atom_sites_solution_primary direct
_atom_sites_solution_secondary difmap
_audit_creation_method SHELXL-97
_cell_angle_alpha 90.00
_cell_angle_beta 98.508(2)
_cell_angle_gamma 90.00
_cell_formula_units_Z 4
_cell_length_a 12.7860(10)
_cell_length_b 9.2525(7)
_cell_length_c 16.9941(13)
_cell_measurement_reflns_used 9522
_cell_measurement_temperature 100(2)
_cell_measurement_theta_max 28.56
_cell_measurement_theta_min 2.42
_cell_volume 1988.3(3)
_computing_cell_refinement 'Bruker SAINT'
_computing_data_collection 'Bruker SMART'
_computing_data_reduction 'Bruker SAINT'
_computing_molecular_graphics 'Bruker SHELXTL'
_computing_publication_material 'Bruker SHELXTL'
_computing_structure_refinement 'SHELXL-97 (Sheldrick, 1997)'
_computing_structure_solution 'SHELXS-97 (Sheldrick, 1990)'
_diffrn_ambient_temperature 100(2)
_diffrn_detector_area_resol_mean 8.26
_diffrn_measured_fraction_theta_full 0.999
_diffrn_measured_fraction_theta_max 0.940
_diffrn_measurement_device_type 'Bruker SMART APEX CCD'
_diffrn_measurement_method \w-scan
_diffrn_radiation_monochromator graphite
_diffrn_radiation_source 'fine-focus sealed tube'
_diffrn_radiation_type MoK\a
_diffrn_radiation_wavelength 0.71073
_diffrn_reflns_av_R_equivalents 0.0321
_diffrn_reflns_av_sigmaI/netI 0.0268
_diffrn_reflns_limit_h_max 16
_diffrn_reflns_limit_h_min -17
_diffrn_reflns_limit_k_max 12
_diffrn_reflns_limit_k_min -12
_diffrn_reflns_limit_l_max 21
_diffrn_reflns_limit_l_min -22
_diffrn_reflns_number 23237
_diffrn_reflns_theta_full 26.00
_diffrn_reflns_theta_max 28.64
_diffrn_reflns_theta_min 2.15
_exptl_absorpt_coefficient_mu 0.791
_exptl_absorpt_correction_T_max 0.9690
_exptl_absorpt_correction_T_min 0.8250
_exptl_absorpt_correction_type multi-scan
_exptl_absorpt_process_details SADABS
_exptl_crystal_colour yellow
_exptl_crystal_density_diffrn 1.584
_exptl_crystal_description plate
_exptl_crystal_F_000 976
_exptl_crystal_size_max 0.27
_exptl_crystal_size_mid 0.17
_exptl_crystal_size_min 0.04
_refine_diff_density_max 0.552
_refine_diff_density_min -0.449
_refine_diff_density_rms 0.086
_refine_ls_extinction_method none
_refine_ls_goodness_of_fit_ref 1.277
_refine_ls_hydrogen_treatment Riding
_refine_ls_matrix_type full
_refine_ls_number_parameters 298
_refine_ls_number_reflns 4807
_refine_ls_number_restraints 0
_refine_ls_restrained_S_all 1.277
_refine_ls_R_factor_all 0.0586
_refine_ls_R_factor_gt 0.0550
_refine_ls_shift/su_max 0.000
_refine_ls_shift/su_mean 0.000
_refine_ls_structure_factor_coef Fsqd
_refine_ls_weighting_details 'calc w=1/[\s^2^(Fo^2^)+(0.0384P)^2^+2.8243P] where P=(Fo^2^+2Fc^2^)/3'
_refine_ls_weighting_scheme calc
_refine_ls_wR_factor_gt 0.1140
_refine_ls_wR_factor_ref 0.1156
_reflns_number_gt 4548
_reflns_number_total 4807
_reflns_threshold_expression >2sigma(I)
_cod_data_source_file ic200745q_si_004.cif
_cod_data_source_block tr50si
_cod_original_sg_symbol_H-M 'P 21/n'
_cod_database_code 4326033

loop_
_symmetry_equiv_pos_as_xyz
'x, y, z'
'-x+1/2, y+1/2, -z+1/2'
'-x, -y, -z'
'x-1/2, -y-1/2, z-1/2'

loop_
_atom_site_label
_atom_site_type_symbol
_atom_site_fract_x
_atom_site_fract_y
_atom_site_fract_z
_atom_site_U_iso_or_equiv
_atom_site_adp_type
_atom_site_occupancy
_atom_site_symmetry_multiplicity
_atom_site_calc_flag
_atom_site_refinement_flags
Fe1 Fe 0.24742(3) 0.22381(4) 0.01717(2) 0.01208(11) Uani 1 1 d .
N1 N 0.26811(16) 0.5458(2) 0.06644(12) 0.0143(4) Uani 1 1 d .
N2 N 0.21255(18) 0.5786(2) 0.12642(13) 0.0208(5) Uani 1 1 d .
N3 N 0.26640(18) 0.6773(2) 0.17026(13) 0.0200(5) Uani 1 1 d .
N4 N 0.51746(16) 0.8375(2) 0.13760(12) 0.0161(4) Uani 1 1 d .
N5 N 0.43726(16) 0.2881(2) 0.14773(12) 0.0145(4) Uani 1 1 d .
N6 N 0.52396(17) 0.3307(3) 0.11626(13) 0.0200(5) Uani 1 1 d .
N7 N 0.57557(17) 0.4216(2) 0.16683(13) 0.0195(5) Uani 1 1 d .
N8 N 0.50735(16) 0.5334(2) 0.35850(12) 0.0159(4) Uani 1 1 d .
C1 C 0.22682(19) 0.4412(3) 0.00929(14) 0.0150(5) Uani 1 1 d .
C2 C 0.2762(2) 0.3902(3) -0.05554(14) 0.0156(5) Uani 1 1 d .
H2 H 0.3435 0.4179 -0.0679 0.019 Uiso 1 1 calc R
C3 C 0.2047(2) 0.2898(3) -0.09785(15) 0.0175(5) Uani 1 1 d .
H3 H 0.2161 0.2382 -0.1442 0.021 Uiso 1 1 calc R
C4 C 0.1132(2) 0.2791(3) -0.05971(15) 0.0174(5) Uani 1 1 d .
H4 H 0.0533 0.2197 -0.0762 0.021 Uiso 1 1 calc R
C5 C 0.12696(19) 0.3727(3) 0.00736(15) 0.0154(5) Uani 1 1 d .
H5 H 0.0785 0.3868 0.0440 0.019 Uiso 1 1 calc R
C6 C 0.36805(18) 0.1846(3) 0.10710(14) 0.0136(5) Uani 1 1 d .
C7 C 0.38658(19) 0.1102(3) 0.03694(14) 0.0157(5) Uani 1 1 d .
H7 H 0.4451 0.1226 0.0091 0.019 Uiso 1 1 calc R
C8 C 0.3001(2) 0.0138(3) 0.01698(15) 0.0165(5) Uani 1 1 d .
H8 H 0.2911 -0.0507 -0.0270 0.020 Uiso 1 1 calc R
C9 C 0.22947(19) 0.0298(3) 0.07365(14) 0.0154(5) Uani 1 1 d .
H9 H 0.1654 -0.0221 0.0738 0.018 Uiso 1 1 calc R
C10 C 0.27050(19) 0.1362(3) 0.12999(14) 0.0152(5) Uani 1 1 d .
H10 H 0.2394 0.1690 0.1742 0.018 Uiso 1 1 calc R
C11 C 0.35755(19) 0.6249(3) 0.07243(15) 0.0150(5) Uani 1 1 d .
H11 H 0.4098 0.6233 0.0381 0.018 Uiso 1 1 calc R
C12 C 0.35625(19) 0.7082(3) 0.13911(14) 0.0146(5) Uani 1 1 d .
C13 C 0.43319(19) 0.8156(3) 0.17531(15) 0.0148(5) Uani 1 1 d .
C14 C 0.41734(19) 0.8906(3) 0.24397(14) 0.0159(5) Uani 1 1 d .
H14 H 0.3570 0.8717 0.2689 0.019 Uiso 1 1 calc R
C15 C 0.4910(2) 0.9926(3) 0.27491(15) 0.0178(5) Uani 1 1 d .
H15 H 0.4827 1.0446 0.3218 0.021 Uiso 1 1 calc R
C16 C 0.5774(2) 1.0174(3) 0.23605(15) 0.0180(5) Uani 1 1 d .
H16 H 0.6291 1.0876 0.2554 0.022 Uiso 1 1 calc R
C17 C 0.5867(2) 0.9375(3) 0.16840(15) 0.0181(5) Uani 1 1 d .
H17 H 0.6462 0.9552 0.1423 0.022 Uiso 1 1 calc R
C18 C 0.43412(19) 0.3517(3) 0.21880(14) 0.0144(5) Uani 1 1 d .
H18 H 0.3823 0.3398 0.2530 0.017 Uiso 1 1 calc R
C19 C 0.52288(18) 0.4375(3) 0.23052(14) 0.0144(5) Uani 1 1 d .
C20 C 0.55945(18) 0.5371(3) 0.29553(14) 0.0138(5) Uani 1 1 d .
C21 C 0.64340(19) 0.6321(3) 0.29041(15) 0.0175(5) Uani 1 1 d .
H21 H 0.6792 0.6306 0.2452 0.021 Uiso 1 1 calc R
C22 C 0.6737(2) 0.7285(3) 0.35193(16) 0.0211(5) Uani 1 1 d .
H22 H 0.7302 0.7943 0.3498 0.025 Uiso 1 1 calc R
C23 C 0.6194(2) 0.7263(3) 0.41659(16) 0.0206(5) Uani 1 1 d .
H23 H 0.6374 0.7915 0.4596 0.025 Uiso 1 1 calc R
C24 C 0.5383(2) 0.6270(3) 0.41736(15) 0.0178(5) Uani 1 1 d .
H24 H 0.5024 0.6255 0.4625 0.021 Uiso 1 1 calc R

loop_
_atom_site_aniso_label
_atom_site_aniso_U_11
_atom_site_aniso_U_22
_atom_site_aniso_U_33
_atom_site_aniso_U_23
_atom_site_aniso_U_13
_atom_site_aniso_U_12
Fe1 0.01287(17) 0.01294(17) 0.01083(17) 0.00157(13) 0.00304(12) 0.00001(13)
N1 0.0162(10) 0.0139(9) 0.0134(10) 0.0017(8) 0.0044(8) -0.0006(8)
N2 0.0222(11) 0.0228(11) 0.0197(11) -0.0037(9) 0.0109(9) -0.0054(9)
N3 0.0203(11) 0.0222(11) 0.0190(11) -0.0018(9) 0.0075(9) -0.0052(9)
N4 0.0152(10) 0.0182(10) 0.0158(10) -0.0002(8) 0.0056(8) 0.0006(8)
N5 0.0140(9) 0.0167(10) 0.0135(10) 0.0017(8) 0.0040(8) 0.0001(8)
N6 0.0171(10) 0.0254(11) 0.0189(11) -0.0016(9) 0.0078(9) -0.0044(9)
N7 0.0184(11) 0.0241(11) 0.0171(11) -0.0014(9) 0.0059(8) -0.0032(9)
N8 0.0143(10) 0.0164(10) 0.0174(10) -0.0003(8) 0.0037(8) 0.0004(8)
C1 0.0156(11) 0.0153(11) 0.0143(11) 0.0045(9) 0.0025(9) -0.0012(9)
C2 0.0200(12) 0.0167(12) 0.0112(11) 0.0034(9) 0.0061(9) -0.0012(9)
C3 0.0225(13) 0.0170(12) 0.0131(11) 0.0030(9) 0.0030(9) 0.0015(10)
C4 0.0180(12) 0.0169(12) 0.0160(12) 0.0023(10) -0.0018(9) -0.0015(9)
C5 0.0150(11) 0.0154(11) 0.0161(11) 0.0024(9) 0.0028(9) 0.0006(9)
C6 0.0139(11) 0.0149(11) 0.0122(11) 0.0010(9) 0.0022(9) 0.0014(9)
C7 0.0157(11) 0.0166(12) 0.0152(11) 0.0003(9) 0.0030(9) 0.0024(9)
C8 0.0202(12) 0.0125(11) 0.0169(12) -0.0001(9) 0.0030(10) 0.0019(9)
C9 0.0147(11) 0.0159(11) 0.0156(11) 0.0035(9) 0.0021(9) 0.0000(9)
C10 0.0181(12) 0.0154(11) 0.0125(11) 0.0033(9) 0.0032(9) 0.0022(9)
C11 0.0130(11) 0.0148(11) 0.0181(12) 0.0018(9) 0.0052(9) 0.0000(9)
C12 0.0161(11) 0.0131(11) 0.0149(11) 0.0033(9) 0.0036(9) 0.0007(9)
C13 0.0151(11) 0.0134(11) 0.0161(11) 0.0036(9) 0.0036(9) 0.0007(9)
C14 0.0150(11) 0.0177(12) 0.0160(12) 0.0013(9) 0.0059(9) 0.0020(9)
C15 0.0194(12) 0.0177(12) 0.0161(12) -0.0011(9) 0.0019(10) 0.0024(10)
C16 0.0152(11) 0.0188(12) 0.0192(12) -0.0013(10) 0.0000(9) -0.0036(9)
C17 0.0144(11) 0.0229(13) 0.0184(12) 0.0019(10) 0.0065(9) 0.0000(10)
C18 0.0142(11) 0.0161(11) 0.0133(11) 0.0001(9) 0.0032(9) 0.0005(9)
C19 0.0124(11) 0.0150(11) 0.0162(12) 0.0022(9) 0.0035(9) 0.0024(9)
C20 0.0123(11) 0.0127(11) 0.0163(11) 0.0027(9) 0.0015(9) 0.0024(9)
C21 0.0143(11) 0.0205(12) 0.0178(12) 0.0024(10) 0.0026(9) -0.0003(9)
C22 0.0184(12) 0.0175(12) 0.0262(14) 0.0037(10) -0.0012(10) -0.0030(10)
C23 0.0201(12) 0.0191(12) 0.0210(13) -0.0049(10) -0.0023(10) -0.0006(10)
C24 0.0180(12) 0.0180(12) 0.0181(12) -0.0015(10) 0.0050(10) 0.0022(9)

loop_
_atom_type_symbol
_atom_type_description
_atom_type_scat_dispersion_real
_atom_type_scat_dispersion_imag
_atom_type_scat_source
C C 0.0033 0.0016 'International Tables Vol C Tables 4.2.6.8 and 6.1.1.4'
H H 0.0000 0.0000 'International Tables Vol C Tables 4.2.6.8 and 6.1.1.4'
N N 0.0061 0.0033 'International Tables Vol C Tables 4.2.6.8 and 6.1.1.4'
Fe Fe 0.3463 0.8444 'International Tables Vol C Tables 4.2.6.8 and 6.1.1.4'

loop_
_geom_angle_atom_site_label_1
_geom_angle_atom_site_label_2
_geom_angle_atom_site_label_3
_geom_angle
C1 Fe1 C6 107.60(10)
C1 Fe1 C2 41.07(9)
C6 Fe1 C2 113.83(10)
C1 Fe1 C3 68.10(10)
C6 Fe1 C3 146.79(10)
C2 Fe1 C3 40.75(10)
C1 Fe1 C7 128.27(10)
C6 Fe1 C7 40.84(9)
C2 Fe1 C7 104.82(10)
C3 Fe1 C7 114.38(10)
C1 Fe1 C5 40.72(9)
C6 Fe1 C5 130.97(10)
C2 Fe1 C5 69.23(10)
C3 Fe1 C5 68.33(10)
C7 Fe1 C5 168.12(10)
C1 Fe1 C8 167.18(10)
C6 Fe1 C8 67.73(10)
C2 Fe1 C8 128.54(10)
C3 Fe1 C8 108.80(10)
C7 Fe1 C8 40.50(10)
C5 Fe1 C8 151.06(10)
C1 Fe1 C4 67.96(10)
C6 Fe1 C4 170.61(10)
C2 Fe1 C4 68.73(10)
C3 Fe1 C4 40.53(10)
C7 Fe1 C4 148.39(10)
C5 Fe1 C4 40.40(10)
C8 Fe1 C4 118.40(10)
C1 Fe1 C10 116.74(10)
C6 Fe1 C10 40.89(9)
C2 Fe1 C10 147.70(10)
C3 Fe1 C10 171.11(10)
C7 Fe1 C10 69.21(10)
C5 Fe1 C10 109.95(10)
C8 Fe1 C10 68.19(10)
C4 Fe1 C10 132.67(10)
C1 Fe1 C9 150.44(10)
C6 Fe1 C9 67.68(10)
C2 Fe1 C9 168.43(10)
C3 Fe1 C9 132.24(10)
C7 Fe1 C9 68.39(10)
C5 Fe1 C9 119.15(10)
C8 Fe1 C9 40.39(9)
C4 Fe1 C9 111.78(10)
C10 Fe1 C9 40.22(10)
C11 N1 N2 110.7(2)
C11 N1 C1 130.4(2)
N2 N1 C1 118.9(2)
N3 N2 N1 107.1(2)
N2 N3 C12 109.1(2)
C17 N4 C13 116.7(2)
C18 N5 N6 111.1(2)
C18 N5 C6 129.3(2)
N6 N5 C6 119.5(2)
N7 N6 N5 106.8(2)
N6 N7 C19 109.3(2)
C24 N8 C20 116.9(2)
N1 C1 C5 124.2(2)
N1 C1 C2 126.3(2)
C5 C1 C2 109.5(2)
N1 C1 Fe1 126.86(17)
C5 C1 Fe1 70.55(14)
C2 C1 Fe1 69.88(14)
C3 C2 C1 106.3(2)
C3 C2 Fe1 69.71(14)
C1 C2 Fe1 69.05(13)
C4 C3 C2 109.0(2)
C4 C3 Fe1 70.42(14)
C2 C3 Fe1 69.55(14)
C5 C4 C3 108.1(2)
C5 C4 Fe1 69.53(14)
C3 C4 Fe1 69.05(14)
C4 C5 C1 107.1(2)
C4 C5 Fe1 70.07(14)
C1 C5 Fe1 68.73(14)
N5 C6 C7 124.5(2)
N5 C6 C10 125.9(2)
C7 C6 C10 109.6(2)
N5 C6 Fe1 126.58(17)
C7 C6 Fe1 70.11(14)
C10 C6 Fe1 70.50(13)
C8 C7 C6 106.4(2)
C8 C7 Fe1 69.96(14)
C6 C7 Fe1 69.05(13)
C7 C8 C9 108.8(2)
C7 C8 Fe1 69.54(14)
C9 C8 Fe1 70.09(14)
C10 C9 C8 108.7(2)
C10 C9 Fe1 69.82(14)
C8 C9 Fe1 69.52(14)
C9 C10 C6 106.5(2)
C9 C10 Fe1 69.96(13)
C6 C10 Fe1 68.61(13)
N1 C11 C12 104.7(2)
N3 C12 C11 108.5(2)
N3 C12 C13 122.0(2)
C11 C12 C13 129.6(2)
N4 C13 C14 123.2(2)
N4 C13 C12 115.8(2)
C14 C13 C12 121.0(2)
C15 C14 C13 118.8(2)
C14 C15 C16 118.6(2)
C17 C16 C15 118.6(2)
N4 C17 C16 124.2(2)
N5 C18 C19 104.4(2)
N7 C19 C18 108.5(2)
N7 C19 C20 121.8(2)
C18 C19 C20 129.7(2)
N8 C20 C21 122.7(2)
N8 C20 C19 116.5(2)
C21 C20 C19 120.8(2)
C22 C21 C20 119.3(2)
C23 C22 C21 118.2(2)
C22 C23 C24 118.7(2)
N8 C24 C23 124.1(2)

loop_
_geom_bond_atom_site_label_1
_geom_bond_atom_site_label_2
_geom_bond_distance
Fe1 C1 2.031(2)
Fe1 C6 2.037(2)
Fe1 C2 2.042(2)
Fe1 C3 2.044(2)
Fe1 C7 2.051(2)
Fe1 C5 2.055(2)
Fe1 C8 2.056(2)
Fe1 C4 2.062(2)
Fe1 C10 2.062(2)
Fe1 C9 2.064(2)
N1 C11 1.349(3)
N1 N2 1.360(3)
N1 C1 1.416(3)
N2 N3 1.308(3)
N3 C12 1.364(3)
N4 C17 1.333(3)
N4 C13 1.348(3)
N5 C18 1.349(3)
N5 N6 1.359(3)
N5 C6 1.413(3)
N6 N7 1.309(3)
N7 C19 1.365(3)
N8 C24 1.338(3)
N8 C20 1.342(3)
C1 C5 1.422(3)
C1 C2 1.429(3)
C2 C3 1.422(4)
C3 C4 1.422(4)
C4 C5 1.422(3)
C6 C7 1.426(3)
C6 C10 1.432(3)
C7 C8 1.422(3)
C8 C9 1.422(3)
C9 C10 1.419(3)
C11 C12 1.372(3)
C12 C13 1.468(3)
C13 C14 1.398(3)
C14 C15 1.381(4)
C15 C16 1.388(4)
C16 C17 1.387(4)
C18 C19 1.375(3)
C19 C20 1.461(3)
C20 C21 1.400(3)
C21 C22 1.385(4)
C22 C23 1.384(4)
C23 C24 1.387(4)

loop_
_geom_hbond_atom_site_label_D
_geom_hbond_atom_site_label_H
_geom_hbond_atom_site_label_A
_geom_hbond_distance_DH
_geom_hbond_distance_HA
_geom_hbond_distance_DA
_geom_hbond_angle_DHA
_geom_hbond_site_symmetry_A
C2 H2 N7 0.95 2.57 3.355(3) 139.9 3_665
